data_4321686
loop_
_publ_author_name
'Tim Kemmitt'
'Najeh I. Al-Salim'
'Graeme J. Gainsford'

_publ_contact_author_email t.kemmitt@irl.cri.nz
_publ_contact_author_fax 64(4)5690142
_publ_contact_author_name 'Kemmitt, T.'
_publ_contact_author_phone 64(4)5690000
_publ_section_title
;
 Isolation and Structural Characterization of Triethanolaminotitanatranes:
 X-ray Structures of Partial Hydrolysis Condensates
;
_journal_name_full 'Inorganic Chemistry'
_journal_page_first 6067
_journal_page_last 6071
_journal_paper_doi 10.1021/ic000510u
_journal_volume 39
_journal_year 2000
_chemical_formula_sum 'C31 H58 N4 O13 Ti3'
_chemical_formula_weight 838.51
_chemical_name_systematic
;
 ?
;
_space_group_IT_number 14
_symmetry_cell_setting monoclinic
_symmetry_space_group_name_Hall '-P 2yn'
_symmetry_space_group_name_H-M 'P 1 21/n 1'
_atom_sites_solution_hydrogens geom
_atom_sites_solution_primary direct
_atom_sites_solution_secondary difmap
_audit_creation_method SHELXL-97
_cell_angle_alpha 90.00
_cell_angle_beta 101.2800(10)
_cell_angle_gamma 90.00
_cell_formula_units_Z 4
_cell_length_a 9.4237(7)
_cell_length_b 19.9219(15)
_cell_length_c 20.3520(15)
_cell_measurement_reflns_used all
_cell_measurement_temperature 158(2)
_cell_measurement_theta_max 26.47
_cell_measurement_theta_min 2.80
_cell_volume 3747.0(5)
_computing_cell_refinement 'Bruker P4 SMART'
_computing_data_collection 'Bruker P4 SMART'
_computing_data_reduction 'Bruker P4 SMART'
_computing_molecular_graphics 'WINGX (ORTEPIII), 1999)'
_computing_publication_material CIFTAB
_computing_structure_refinement 'SHELXL-97 (Sheldrick, 1997)'
_computing_structure_solution 'SHELXS-97 (Sheldrick, 1990)'
_diffrn_ambient_temperature 158(2)
_diffrn_measured_fraction_theta_full 0.948
_diffrn_measured_fraction_theta_max 0.948
_diffrn_measurement_device_type 'Bruker P4'
_diffrn_measurement_method CCD
_diffrn_radiation_monochromator graphite
_diffrn_radiation_source 'fine-focus sealed tube'
_diffrn_radiation_type MoK\a
_diffrn_radiation_wavelength 0.71073
_diffrn_reflns_av_R_equivalents 0.0434
_diffrn_reflns_av_sigmaI/netI 0.0461
_diffrn_reflns_limit_h_max 11
_diffrn_reflns_limit_h_min -4
_diffrn_reflns_limit_k_max 24
_diffrn_reflns_limit_k_min -24
_diffrn_reflns_limit_l_max 24
_diffrn_reflns_limit_l_min -25
_diffrn_reflns_number 23554
_diffrn_reflns_theta_full 26.47
_diffrn_reflns_theta_max 26.47
_diffrn_reflns_theta_min 2.80
_diffrn_standards_decay_% 0
_exptl_absorpt_coefficient_mu 0.691
_exptl_absorpt_correction_T_max 1.0
_exptl_absorpt_correction_T_min 0.805
_exptl_absorpt_correction_type multi-scan
_exptl_absorpt_process_details SADABS
_exptl_crystal_colour 'translucent colourless'
_exptl_crystal_density_diffrn 1.486
_exptl_crystal_density_method 'not measured'
_exptl_crystal_description 'prismatic block'
_exptl_crystal_F_000 1768
_exptl_crystal_size_max 0.48
_exptl_crystal_size_mid 0.17
_exptl_crystal_size_min 0.17
_refine_diff_density_max 0.556
_refine_diff_density_min -0.399
_refine_diff_density_rms 0.068
_refine_ls_extinction_method none
_refine_ls_goodness_of_fit_ref 1.029
_refine_ls_hydrogen_treatment mixed
_refine_ls_matrix_type full
_refine_ls_number_parameters 489
_refine_ls_number_reflns 7337
_refine_ls_number_restraints 9
_refine_ls_restrained_S_all 1.034
_refine_ls_R_factor_all 0.0730
_refine_ls_R_factor_gt 0.0461
_refine_ls_shift/su_max 0.001
_refine_ls_shift/su_mean 0.000
_refine_ls_structure_factor_coef Fsqd
_refine_ls_weighting_details 'calc w=1/[\s^2^(Fo^2^)+(0.0645P)^2^+3.0521P] where P=(Fo^2^+2Fc^2^)/3'
_refine_ls_weighting_scheme calc
_refine_ls_wR_factor_gt 0.1148
_refine_ls_wR_factor_ref 0.1287
_reflns_number_gt 5369
_reflns_number_total 7337
_reflns_threshold_expression >2sigma(I)
_cod_data_source_file ic000510u_2.cif
_cod_data_source_block k451
_cod_database_code 4321686

loop_
_symmetry_equiv_pos_as_xyz
'x, y, z'
'-x+1/2, y+1/2, -z+1/2'
'-x, -y, -z'
'x-1/2, -y-1/2, z-1/2'

loop_
_atom_site_label
_atom_site_type_symbol
_atom_site_fract_x
_atom_site_fract_y
_atom_site_fract_z
_atom_site_U_iso_or_equiv
_atom_site_adp_type
_atom_site_occupancy
_atom_site_symmetry_multiplicity
_atom_site_calc_flag
_atom_site_refinement_flags
_atom_site_disorder_assembly
_atom_site_disorder_group
Ti1 Ti 0.09903(6) 0.87653(3) 0.02857(3) 0.02486(14) Uani 1 1 d . A .
Ti2 Ti -0.03033(6) 1.00116(3) 0.10955(3) 0.02659(14) Uani 1 1 d . . .
Ti3 Ti 0.05385(6) 0.72870(3) -0.04879(3) 0.03073(16) Uani 1 1 d . . .
O1 O 0.0607(2) 0.93835(10) -0.04317(10) 0.0288(5) Uani 1 1 d . . .
O11 O 0.1760(2) 0.81869(10) 0.09906(11) 0.0335(5) Uani 1 1 d . A .
O121 O 0.1552(2) 0.95991(10) 0.08871(10) 0.0289(5) Uani 1 1 d . A .
O122 O -0.0703(2) 0.90565(10) 0.07183(10) 0.0274(5) Uani 1 1 d . . .
O131 O -0.0505(2) 0.80295(10) -0.00749(11) 0.0306(5) Uani 1 1 d . . .
O132 O 0.1743(2) 0.81223(11) -0.04001(11) 0.0338(5) Uani 1 1 d . A .
O21 O 0.0835(3) 1.05130(11) 0.17799(11) 0.0374(5) Uani 1 1 d . . .
O22 O -0.2197(2) 1.00668(11) 0.12841(11) 0.0363(5) Uani 1 1 d . . .
O32 O 0.1235(3) 0.70216(11) -0.12573(11) 0.0400(6) Uani 1 1 d . . .
O33 O -0.0939(3) 0.66686(11) -0.04370(12) 0.0414(6) Uani 1 1 d . . .
O34 O 0.1771(3) 0.68143(11) 0.01475(12) 0.0404(6) Uani 1 1 d . . .
O40 O 0.3958(4) 0.63848(16) -0.12619(17) 0.0674(8) Uani 1 1 d . . .
H40 H 0.293(6) 0.647(2) -0.111(2) 0.088 Uiso 1 1 d . . .
O42 O 0.0009(4) 0.57066(15) -0.17128(16) 0.0730(10) Uani 1 1 d . . .
H42 H 0.057(6) 0.600(3) -0.148(3) 0.095 Uiso 1 1 d . . .
N1 N 0.3460(3) 0.89110(14) 0.03930(14) 0.0354(6) Uani 1 1 d . . .
N2 N -0.0168(3) 0.93610(14) 0.20505(13) 0.0362(6) Uani 1 1 d . . .
N3 N -0.1275(3) 0.76007(13) -0.13571(14) 0.0370(7) Uani 1 1 d . . .
N4 N 0.2241(3) 0.55449(15) -0.05420(15) 0.0433(7) Uani 1 1 d . . .
C11 C 0.3200(5) 0.8035(2) 0.1201(2) 0.0617(12) Uani 1 1 d . . .
H111 H 0.3396 0.7594 0.1012 0.074 Uiso 0.574(8) 1 d P . .
H112 H 0.3424 0.8002 0.1691 0.074 Uiso 0.574(8) 1 d P . .
H113 H 0.3548 0.8245 0.1640 0.074 Uiso 0.426(8) 1 d P . .
H114 H 0.3299 0.7544 0.1254 0.074 Uiso 0.426(8) 1 d P . .
C13 C 0.3127(5) 0.8178(3) -0.0566(3) 0.0793(17) Uani 1 1 d . . .
H13A H 0.3033 0.8190 -0.1059 0.095 Uiso 1 1 calc R A .
H13B H 0.3725 0.7784 -0.0392 0.095 Uiso 1 1 calc R . .
C14 C 0.3837(4) 0.88040(19) -0.02662(19) 0.0448(9) Uani 1 1 d . A .
H14A H 0.4900 0.8765 -0.0217 0.054 Uiso 1 1 calc R . .
H14B H 0.3508 0.9191 -0.0562 0.054 Uiso 1 1 calc R . .
C15 C 0.2839(4) 0.99472(19) 0.0882(3) 0.0659(14) Uani 1 1 d . . .
H151 H 0.2599 1.0419 0.0753 0.079 Uiso 0.574(8) 1 d P . .
H152 H 0.3415 0.9955 0.1349 0.079 Uiso 0.574(8) 1 d P . .
H153 H 0.3139 1.0193 0.1314 0.079 Uiso 0.426(8) 1 d P . .
H154 H 0.2688 1.0281 0.0517 0.079 Uiso 0.426(8) 1 d P . .
C21 C 0.1576(4) 1.02543(19) 0.23985(18) 0.0485(9) Uani 1 1 d . . .
H21A H 0.1242 1.0486 0.2771 0.058 Uiso 1 1 calc R . .
H21B H 0.2627 1.0336 0.2445 0.058 Uiso 1 1 calc R . .
C22 C 0.1291(4) 0.94972(18) 0.24347(18) 0.0452(9) Uani 1 1 d . . .
H22A H 0.2017 0.9243 0.2244 0.054 Uiso 1 1 calc R . .
H22B H 0.1362 0.9357 0.2907 0.054 Uiso 1 1 calc R . .
C23 C -0.1306(4) 0.86062(17) 0.11420(17) 0.0385(8) Uani 1 1 d . . .
H23A H -0.1286 0.8141 0.0973 0.046 Uiso 1 1 calc R . .
H23B H -0.2325 0.8729 0.1139 0.046 Uiso 1 1 calc R . .
C24 C -0.0427(4) 0.86485(16) 0.18537(17) 0.0408(8) Uani 1 1 d . . .
H24A H -0.0957 0.8423 0.2166 0.049 Uiso 1 1 calc R . .
H24B H 0.0511 0.8416 0.1879 0.049 Uiso 1 1 calc R . .
C25 C -0.2634(4) 0.9800(2) 0.18535(18) 0.0448(9) Uani 1 1 d . . .
H25A H -0.3210 0.9388 0.1730 0.054 Uiso 1 1 calc R . .
H25B H -0.3247 1.0130 0.2033 0.054 Uiso 1 1 calc R . .
C26 C -0.1307(4) 0.96381(19) 0.23827(17) 0.0435(9) Uani 1 1 d . . .
H26A H -0.0950 1.0050 0.2634 0.052 Uiso 1 1 calc R . .
H26B H -0.1559 0.9306 0.2704 0.052 Uiso 1 1 calc R . .
C31 C 0.0680(5) 0.72661(18) -0.19122(18) 0.0479(9) Uani 1 1 d . . .
H31B H 0.0253 0.6892 -0.2205 0.057 Uiso 1 1 calc R . .
H31A H 0.1473 0.7465 -0.2104 0.057 Uiso 1 1 calc R . .
C32 C -0.0477(4) 0.77985(18) -0.18794(18) 0.0472(9) Uani 1 1 d . . .
H32A H -0.0016 0.8242 -0.1771 0.057 Uiso 1 1 calc R . .
H32B H -0.1148 0.7832 -0.2318 0.057 Uiso 1 1 calc R . .
C33 C -0.1985(3) 0.81344(17) -0.03810(17) 0.0363(8) Uani 1 1 d . . .
H33A H -0.2336 0.8560 -0.0219 0.044 Uiso 1 1 calc R . .
H33B H -0.2587 0.7763 -0.0263 0.044 Uiso 1 1 calc R . .
C34 C -0.2099(4) 0.81628(17) -0.11318(17) 0.0401(8) Uani 1 1 d . . .
H34A H -0.3128 0.8133 -0.1357 0.048 Uiso 1 1 calc R . .
H34B H -0.1710 0.8596 -0.1257 0.048 Uiso 1 1 calc R . .
C35 C -0.2245(4) 0.66069(18) -0.0900(2) 0.0527(10) Uani 1 1 d . . .
H35A H -0.3048 0.6786 -0.0703 0.063 Uiso 1 1 calc R . .
H35B H -0.2443 0.6127 -0.1008 0.063 Uiso 1 1 calc R . .
C36 C -0.2159(4) 0.69875(18) -0.15297(19) 0.0486(10) Uani 1 1 d . . .
H36A H -0.1718 0.6700 -0.1832 0.058 Uiso 1 1 calc R . .
H36B H -0.3145 0.7113 -0.1765 0.058 Uiso 1 1 calc R . .
C37 C 0.1700(5) 0.61735(18) 0.04423(19) 0.0486(9) Uani 1 1 d . . .
H37A H 0.0685 0.6014 0.0347 0.058 Uiso 1 1 calc R . .
H37B H 0.2012 0.6212 0.0934 0.058 Uiso 1 1 calc R . .
C38 C 0.2637(4) 0.56712(18) 0.01818(18) 0.0469(9) Uani 1 1 d . . .
H38A H 0.3651 0.5831 0.0288 0.056 Uiso 1 1 calc R . .
H38B H 0.2594 0.5241 0.0421 0.056 Uiso 1 1 calc R . .
C39 C 0.3464(4) 0.5293(2) -0.0807(2) 0.0510(10) Uani 1 1 d . . .
H39B H 0.3109 0.5101 -0.1257 0.061 Uiso 1 1 calc R . .
H39A H 0.3940 0.4929 -0.0513 0.061 Uiso 1 1 calc R . .
C40 C 0.4545(5) 0.5827(2) -0.0854(2) 0.0635(12) Uani 1 1 d . . .
H40B H 0.4956 0.5992 -0.0397 0.076 Uiso 1 1 calc R . .
H40A H 0.5346 0.5629 -0.1040 0.076 Uiso 1 1 calc R . .
C41 C 0.0997(5) 0.5094(2) -0.0698(2) 0.0530(10) Uani 1 1 d . . .
H41A H 0.0246 0.5244 -0.0452 0.064 Uiso 1 1 calc R . .
H41B H 0.1302 0.4636 -0.0539 0.064 Uiso 1 1 calc R . .
C42 C 0.0354(5) 0.50668(19) -0.1437(2) 0.0539(10) Uani 1 1 d . . .
H42B H 0.1051 0.4848 -0.1675 0.065 Uiso 1 1 calc R . .
H42A H -0.0534 0.4789 -0.1507 0.065 Uiso 1 1 calc R . .
C12A C 0.4188(7) 0.8567(4) 0.0966(4) 0.0423(16) Uani 0.574(8) 1 d P A 1
H12A H 0.4509 0.8893 0.1332 0.051 Uiso 0.574(8) 1 calc PR A 1
H12B H 0.5058 0.8345 0.0863 0.051 Uiso 0.574(8) 1 calc PR A 1
C16A C 0.3687(7) 0.9690(3) 0.0473(4) 0.0386(15) Uani 0.574(8) 1 d P A 1
H16A H 0.4716 0.9786 0.0664 0.046 Uiso 0.574(8) 1 calc PR A 1
H16B H 0.3440 0.9907 0.0028 0.046 Uiso 0.574(8) 1 calc PR A 1
C12B C 0.4030(10) 0.8233(5) 0.0785(5) 0.0423(16) Uani 0.43 1 d P A 2
H12C H 0.4071 0.7872 0.0454 0.051 Uiso 0.426(8) 1 calc PR A 2
H12D H 0.5024 0.8307 0.1041 0.051 Uiso 0.426(8) 1 calc PR A 2
C16B C 0.3987(9) 0.9466(4) 0.0791(5) 0.0386(15) Uani 0.43 1 d P A 2
H16C H 0.4710 0.9703 0.0583 0.046 Uiso 0.426(8) 1 calc PR A 2
H16D H 0.4486 0.9304 0.1237 0.046 Uiso 0.426(8) 1 calc PR A 2
C51 C -0.1119(7) 0.6725(2) 0.1738(3) 0.0632(16) Uani 0.848(6) 1 d P B 3
C52 C -0.1766(10) 0.6521(3) 0.2268(4) 0.089(3) Uani 0.848(6) 1 d P B 3
H52 H -0.1211 0.6465 0.2707 0.107 Uiso 0.848(6) 1 calc PR B 3
C53 C -0.3205(9) 0.6407(3) 0.2134(4) 0.081(2) Uani 0.848(6) 1 d P B 3
H53 H -0.3623 0.6253 0.2495 0.097 Uiso 0.848(6) 1 calc PR B 3
C54 C -0.4130(7) 0.6492(3) 0.1522(4) 0.0760(19) Uani 0.848(6) 1 d P B 3
H54 H -0.5143 0.6419 0.1460 0.091 Uiso 0.848(6) 1 calc PR B 3
C55 C -0.3441(9) 0.6698(3) 0.0993(4) 0.093(2) Uani 0.848(6) 1 d P B 3
H55 H -0.3980 0.6767 0.0553 0.111 Uiso 0.848(6) 1 calc PR B 3
C56 C -0.2010(8) 0.6789(4) 0.1136(4) 0.071(2) Uiso 0.848(6) 1 d P B 3
H56 H -0.1570 0.6914 0.0773 0.086 Uiso 0.848(6) 1 calc PR B 3
C57 C 0.0477(8) 0.6840(3) 0.1923(4) 0.095(2) Uani 0.848(6) 1 d P B 3
H57A H 0.0802 0.7081 0.1559 0.142 Uiso 0.848(6) 1 calc PR B 3
H57B H 0.0976 0.6407 0.1996 0.142 Uiso 0.848(6) 1 calc PR B 3
H57C H 0.0698 0.7108 0.2334 0.142 Uiso 0.848(6) 1 calc PR B 3
C51B C -0.264(2) 0.6561(10) 0.1627(10) 0.038(3) Uiso 0.152(6) 1 d PD B 4
C52B C -0.220(3) 0.6375(11) 0.2376(12) 0.038(3) Uiso 0.152(6) 1 d PD B 4
C53B C -0.067(2) 0.6434(11) 0.2706(11) 0.038(3) Uiso 0.152(6) 1 d PD B 4
C54B C 0.001(3) 0.6644(12) 0.2256(10) 0.038(3) Uiso 0.152(6) 1 d PD B 4
C55B C -0.030(3) 0.6832(12) 0.1558(11) 0.038(3) Uiso 0.152(6) 1 d PD B 4
C56B C -0.155(3) 0.6767(13) 0.1247(15) 0.038(3) Uiso 0.152(6) 1 d PD B 4

loop_
_atom_site_aniso_label
_atom_site_aniso_U_11
_atom_site_aniso_U_22
_atom_site_aniso_U_33
_atom_site_aniso_U_23
_atom_site_aniso_U_13
_atom_site_aniso_U_12
Ti1 0.0308(3) 0.0190(3) 0.0234(3) 0.0002(2) 0.0018(2) 0.0022(2)
Ti2 0.0362(3) 0.0210(3) 0.0210(3) -0.0008(2) 0.0019(2) 0.0035(2)
Ti3 0.0411(3) 0.0206(3) 0.0289(3) -0.0037(2) 0.0032(2) 0.0017(2)
O1 0.0362(11) 0.0222(11) 0.0259(11) 0.0006(9) 0.0008(9) 0.0034(8)
O11 0.0428(13) 0.0251(11) 0.0302(12) 0.0032(9) 0.0018(10) 0.0066(9)
O121 0.0324(11) 0.0223(11) 0.0301(12) -0.0009(9) 0.0015(9) -0.0009(8)
O122 0.0330(11) 0.0220(11) 0.0282(11) -0.0024(9) 0.0085(9) -0.0010(8)
O131 0.0329(11) 0.0234(11) 0.0339(12) -0.0074(9) 0.0026(9) 0.0001(9)
O132 0.0362(12) 0.0275(12) 0.0388(13) -0.0072(10) 0.0102(10) -0.0023(9)
O21 0.0525(14) 0.0278(12) 0.0268(12) -0.0022(9) -0.0048(10) 0.0027(10)
O22 0.0417(13) 0.0393(13) 0.0292(12) 0.0034(10) 0.0099(10) 0.0073(10)
O32 0.0575(15) 0.0319(13) 0.0305(13) -0.0046(10) 0.0087(11) 0.0046(11)
O33 0.0523(14) 0.0285(12) 0.0409(14) -0.0021(10) 0.0029(11) -0.0088(10)
O34 0.0555(15) 0.0279(12) 0.0350(13) -0.0025(10) 0.0016(11) 0.0083(10)
O40 0.076(2) 0.0576(19) 0.077(2) -0.0076(16) 0.0351(17) -0.0061(16)
O42 0.102(3) 0.0381(17) 0.063(2) -0.0102(14) -0.0227(18) 0.0058(16)
N1 0.0301(14) 0.0383(16) 0.0365(16) -0.0028(12) 0.0030(12) 0.0012(11)
N2 0.0509(17) 0.0309(15) 0.0267(14) 0.0029(12) 0.0071(12) 0.0057(12)
N3 0.0532(17) 0.0225(14) 0.0318(15) -0.0057(11) -0.0004(13) 0.0003(12)
N4 0.0526(18) 0.0359(16) 0.0401(17) -0.0011(13) 0.0060(14) 0.0056(13)
C11 0.052(2) 0.044(2) 0.076(3) 0.028(2) -0.018(2) 0.0007(18)
C13 0.062(3) 0.094(4) 0.095(4) -0.058(3) 0.048(3) -0.036(3)
C14 0.0396(19) 0.048(2) 0.048(2) -0.0032(18) 0.0114(16) -0.0002(16)
C15 0.040(2) 0.031(2) 0.130(4) -0.013(2) 0.022(2) -0.0058(16)
C21 0.065(2) 0.046(2) 0.0276(19) -0.0002(16) -0.0081(17) 0.0002(18)
C22 0.058(2) 0.046(2) 0.0277(18) 0.0095(16) -0.0003(16) 0.0086(17)
C23 0.051(2) 0.0288(18) 0.040(2) 0.0001(15) 0.0185(16) -0.0054(14)
C24 0.066(2) 0.0259(17) 0.0345(19) 0.0083(14) 0.0200(17) 0.0055(15)
C25 0.057(2) 0.045(2) 0.038(2) 0.0024(17) 0.0219(17) 0.0074(17)
C26 0.060(2) 0.044(2) 0.0300(19) 0.0037(16) 0.0180(16) 0.0089(17)
C31 0.078(3) 0.034(2) 0.0319(19) -0.0025(15) 0.0105(18) 0.0074(18)
C32 0.072(3) 0.035(2) 0.0324(19) 0.0002(16) 0.0047(18) 0.0068(17)
C33 0.0343(17) 0.0274(17) 0.045(2) -0.0055(15) 0.0023(14) -0.0011(13)
C34 0.046(2) 0.0303(18) 0.039(2) -0.0045(15) -0.0058(15) 0.0036(14)
C35 0.056(2) 0.032(2) 0.065(3) -0.0108(18) 0.000(2) -0.0149(17)
C36 0.058(2) 0.0300(19) 0.049(2) -0.0115(16) -0.0123(18) -0.0040(16)
C37 0.072(3) 0.036(2) 0.037(2) 0.0050(16) 0.0091(18) 0.0092(18)
C38 0.066(2) 0.035(2) 0.037(2) 0.0031(16) 0.0046(18) 0.0104(17)
C39 0.056(2) 0.055(2) 0.043(2) -0.0058(19) 0.0105(18) 0.0092(19)
C40 0.064(3) 0.070(3) 0.058(3) -0.009(2) 0.014(2) -0.004(2)
C41 0.064(3) 0.042(2) 0.051(2) 0.0004(18) 0.0072(19) -0.0025(18)
C42 0.064(3) 0.036(2) 0.057(3) -0.0059(18) 0.001(2) 0.0003(18)
C12A 0.036(3) 0.031(4) 0.053(4) 0.006(3) -0.008(3) 0.002(3)
C16A 0.035(3) 0.027(3) 0.051(4) 0.005(2) -0.001(3) -0.001(2)
C12B 0.036(3) 0.031(4) 0.053(4) 0.006(3) -0.008(3) 0.002(3)
C16B 0.035(3) 0.027(3) 0.051(4) 0.005(2) -0.001(3) -0.001(2)
C51 0.078(4) 0.023(2) 0.090(5) -0.015(3) 0.022(4) 0.002(2)
C52 0.154(8) 0.039(3) 0.091(6) -0.009(3) 0.064(5) -0.002(4)
C53 0.102(6) 0.041(3) 0.115(6) -0.023(3) 0.058(5) -0.015(3)
C54 0.084(4) 0.043(3) 0.103(5) -0.016(3) 0.022(4) 0.000(3)
C55 0.143(7) 0.039(3) 0.082(5) -0.019(3) -0.010(5) 0.011(3)
C57 0.104(6) 0.064(4) 0.112(6) -0.017(4) 0.012(5) 0.012(4)

loop_
_atom_type_symbol
_atom_type_description
_atom_type_scat_dispersion_real
_atom_type_scat_dispersion_imag
_atom_type_scat_source
C C 0.0033 0.0016 'International Tables Vol C Tables 4.2.6.8 and 6.1.1.4'
H H 0.0000 0.0000 'International Tables Vol C Tables 4.2.6.8 and 6.1.1.4'
N N 0.0061 0.0033 'International Tables Vol C Tables 4.2.6.8 and 6.1.1.4'
O O 0.0106 0.0060 'International Tables Vol C Tables 4.2.6.8 and 6.1.1.4'
Ti Ti 0.2776 0.4457 'International Tables Vol C Tables 4.2.6.8 and 6.1.1.4'

loop_
_geom_angle_atom_site_label_1
_geom_angle_atom_site_label_2
_geom_angle_atom_site_label_3
_geom_angle
_geom_angle_site_symmetry_1
_geom_angle_site_symmetry_3
_geom_angle_publ_flag
O11 Ti1 O1 168.48(10) . . ?
O11 Ti1 O122 93.58(9) . . ?
O1 Ti1 O122 95.74(9) . . ?
O11 Ti1 O131 88.32(9) . . ?
O1 Ti1 O131 100.01(9) . . ?
O122 Ti1 O131 79.60(8) . . ?
O11 Ti1 O121 91.43(9) . . ?
O1 Ti1 O121 85.52(8) . . ?
O122 Ti1 O121 69.48(8) . . ?
O131 Ti1 O121 149.00(9) . . ?
O11 Ti1 O132 90.19(9) . . ?
O1 Ti1 O132 85.58(9) . . ?
O122 Ti1 O132 147.52(8) . . ?
O131 Ti1 O132 68.27(8) . . ?
O121 Ti1 O132 142.73(9) . . ?
O11 Ti1 N1 76.89(10) . . ?
O1 Ti1 N1 91.60(10) . . ?
O122 Ti1 N1 140.97(9) . . ?
O131 Ti1 N1 136.58(9) . . ?
O121 Ti1 N1 72.99(9) . . ?
O132 Ti1 N1 71.17(9) . . ?
O1 Ti2 O21 100.72(10) 3_575 . ?
O1 Ti2 O22 95.49(10) 3_575 . ?
O21 Ti2 O22 104.05(10) . . ?
O1 Ti2 O121 97.50(9) 3_575 . ?
O21 Ti2 O121 88.87(10) . . ?
O22 Ti2 O121 159.63(9) . . ?
O1 Ti2 O122 110.48(9) 3_575 . ?
O21 Ti2 O122 143.81(9) . . ?
O22 Ti2 O122 91.06(9) . . ?
O121 Ti2 O122 69.71(8) . . ?
O1 Ti2 N2 169.35(10) 3_575 . ?
O21 Ti2 N2 75.23(10) . . ?
O22 Ti2 N2 76.27(10) . . ?
O121 Ti2 N2 92.31(9) . . ?
O122 Ti2 N2 76.83(9) . . ?
O34 Ti3 O33 89.91(11) . . ?
O34 Ti3 O32 99.62(11) . . ?
O33 Ti3 O32 104.12(11) . . ?
O34 Ti3 O132 95.42(10) . . ?
O33 Ti3 O132 162.57(10) . . ?
O32 Ti3 O132 91.36(10) . . ?
O34 Ti3 O131 111.91(10) . . ?
O33 Ti3 O131 91.75(10) . . ?
O32 Ti3 O131 144.71(10) . . ?
O132 Ti3 O131 70.86(9) . . ?
O34 Ti3 N3 164.53(10) . . ?
O33 Ti3 N3 76.86(10) . . ?
O32 Ti3 N3 76.34(10) . . ?
O132 Ti3 N3 99.57(10) . . ?
O131 Ti3 N3 76.96(9) . . ?
Ti2 O1 Ti1 177.75(13) 3_575 . ?
C11 O11 Ti1 125.8(2) . . ?
C15 O121 Ti2 125.4(2) . . ?
C15 O121 Ti1 121.0(2) . . ?
Ti2 O121 Ti1 108.34(9) . . ?
C23 O122 Ti1 120.89(19) . . ?
C23 O122 Ti2 114.72(18) . . ?
Ti1 O122 Ti2 108.71(9) . . ?
C33 O131 Ti3 115.70(18) . . ?
C33 O131 Ti1 126.27(18) . . ?
Ti3 O131 Ti1 108.04(10) . . ?
C13 O132 Ti3 125.3(2) . . ?
C13 O132 Ti1 123.6(2) . . ?
Ti3 O132 Ti1 107.72(10) . . ?
C21 O21 Ti2 125.5(2) . . ?
C25 O22 Ti2 125.6(2) . . ?
C31 O32 Ti3 124.0(2) . . ?
C35 O33 Ti3 125.7(2) . . ?
C37 O34 Ti3 133.6(2) . . ?
C40 O40 H40 103(3) . . ?
C42 O42 H42 109(4) . . ?
C16B N1 C12A 81.1(5) . . ?
C16B N1 C14 121.3(5) . . ?
C12A N1 C14 121.3(4) . . ?
C16B N1 C16A 30.2(4) . . ?
C12A N1 C16A 111.1(4) . . ?
C14 N1 C16A 100.7(3) . . ?
C16B N1 C12B 109.2(5) . . ?
C12A N1 C12B 28.3(4) . . ?
C14 N1 C12B 102.4(5) . . ?
C16A N1 C12B 138.9(5) . . ?
C16B N1 Ti1 112.9(4) . . ?
C12A N1 Ti1 109.6(3) . . ?
C14 N1 Ti1 108.3(2) . . ?
C16A N1 Ti1 104.4(3) . . ?
C12B N1 Ti1 100.0(4) . . ?
C22 N2 C24 114.1(3) . . ?
C22 N2 C26 112.0(3) . . ?
C24 N2 C26 112.6(3) . . ?
C22 N2 Ti2 103.6(2) . . ?
C24 N2 Ti2 109.25(19) . . ?
C26 N2 Ti2 104.38(19) . . ?
C32 N3 C36 113.1(3) . . ?
C32 N3 C34 113.2(3) . . ?
C36 N3 C34 113.0(3) . . ?
C32 N3 Ti3 102.8(2) . . ?
C36 N3 Ti3 104.9(2) . . ?
C34 N3 Ti3 108.84(19) . . ?
C39 N4 C41 111.6(3) . . ?
C39 N4 C38 111.5(3) . . ?
C41 N4 C38 111.0(3) . . ?
C12B C11 O11 114.1(5) . . ?
C12B C11 C12A 29.5(5) . . ?
O11 C11 C12A 111.7(4) . . ?
C12B C11 H111 80.6(6) . . ?
O11 C11 H111 108.8(3) . . ?
C12A C11 H111 108.6(5) . . ?
C12B C11 H112 129.4(6) . . ?
O11 C11 H112 109.5(4) . . ?
C12A C11 H112 109.7(4) . . ?
H111 C11 H112 108.4(3) . . ?
C12B C11 H113 108.8(6) . . ?
O11 C11 H113 108.8(4) . . ?
C12A C11 H113 82.8(4) . . ?
H111 C11 H113 132.5(4) . . ?
H112 C11 H113 30.28(15) . . ?
C12B C11 H114 108.2(6) . . ?
O11 C11 H114 108.6(4) . . ?
C12A C11 H114 131.6(5) . . ?
H111 C11 H114 31.01(14) . . ?
H112 C11 H114 79.9(3) . . ?
H113 C11 H114 108.3(4) . . ?
O132 C13 C14 109.3(3) . . ?
O132 C13 H13A 109.8 . . ?
C14 C13 H13A 109.8 . . ?
O132 C13 H13B 109.8 . . ?
C14 C13 H13B 109.8 . . ?
H13A C13 H13B 108.3 . . ?
N1 C14 C13 109.0(3) . . ?
N1 C14 H14A 109.9 . . ?
C13 C14 H14A 109.9 . . ?
N1 C14 H14B 109.9 . . ?
C13 C14 H14B 109.9 . . ?
H14A C14 H14B 108.3 . . ?
C16A C15 O121 115.6(4) . . ?
C16A C15 C16B 32.0(4) . . ?
O121 C15 C16B 109.6(4) . . ?
C16A C15 H151 109.0(5) . . ?
O121 C15 H151 108.6(3) . . ?
C16B C15 H151 135.7(6) . . ?
C16A C15 H152 108.3(4) . . ?
O121 C15 H152 108.1(4) . . ?
C16B C15 H152 81.7(5) . . ?
H151 C15 H152 106.9(4) . . ?
C16A C15 H153 128.7(5) . . ?
O121 C15 H153 109.4(4) . . ?
C16B C15 H153 109.8(5) . . ?
H151 C15 H153 77.2(3) . . ?
H152 C15 H153 31.27(17) . . ?
C16A C15 H154 79.0(4) . . ?
O121 C15 H154 110.0(4) . . ?
C16B C15 H154 110.1(6) . . ?
H151 C15 H154 33.73(15) . . ?
H152 C15 H154 132.6(4) . . ?
H153 C15 H154 107.9(3) . . ?
O21 C21 C22 109.9(3) . . ?
O21 C21 H21A 109.7 . . ?
C22 C21 H21A 109.7 . . ?
O21 C21 H21B 109.7 . . ?
C22 C21 H21B 109.7 . . ?
H21A C21 H21B 108.2 . . ?
N2 C22 C21 108.1(3) . . ?
N2 C22 H22A 110.1 . . ?
C21 C22 H22A 110.1 . . ?
N2 C22 H22B 110.1 . . ?
C21 C22 H22B 110.1 . . ?
H22A C22 H22B 108.4 . . ?
O122 C23 C24 109.3(3) . . ?
O122 C23 H23A 109.8 . . ?
C24 C23 H23A 109.8 . . ?
O122 C23 H23B 109.8 . . ?
C24 C23 H23B 109.8 . . ?
H23A C23 H23B 108.3 . . ?
N2 C24 C23 109.9(3) . . ?
N2 C24 H24A 109.7 . . ?
C23 C24 H24A 109.7 . . ?
N2 C24 H24B 109.7 . . ?
C23 C24 H24B 109.7 . . ?
H24A C24 H24B 108.2 . . ?
O22 C25 C26 109.4(3) . . ?
O22 C25 H25A 109.8 . . ?
C26 C25 H25A 109.8 . . ?
O22 C25 H25B 109.8 . . ?
C26 C25 H25B 109.8 . . ?
H25A C25 H25B 108.2 . . ?
N2 C26 C25 109.0(3) . . ?
N2 C26 H26A 109.9 . . ?
C25 C26 H26A 109.9 . . ?
N2 C26 H26B 109.9 . . ?
C25 C26 H26B 109.9 . . ?
H26A C26 H26B 108.3 . . ?
O32 C31 C32 109.3(3) . . ?
O32 C31 H31B 109.8 . . ?
C32 C31 H31B 109.8 . . ?
O32 C31 H31A 109.8 . . ?
C32 C31 H31A 109.8 . . ?
H31B C31 H31A 108.3 . . ?
N3 C32 C31 108.3(3) . . ?
N3 C32 H32A 110.0 . . ?
C31 C32 H32A 110.0 . . ?
N3 C32 H32B 110.0 . . ?
C31 C32 H32B 110.0 . . ?
H32A C32 H32B 108.4 . . ?
O131 C33 C34 108.5(3) . . ?
O131 C33 H33A 110.0 . . ?
C34 C33 H33A 110.0 . . ?
O131 C33 H33B 110.0 . . ?
C34 C33 H33B 110.0 . . ?
H33A C33 H33B 108.4 . . ?
N3 C34 C33 110.2(3) . . ?
N3 C34 H34A 109.6 . . ?
C33 C34 H34A 109.6 . . ?
N3 C34 H34B 109.6 . . ?
C33 C34 H34B 109.6 . . ?
H34A C34 H34B 108.1 . . ?
O33 C35 C36 110.0(3) . . ?
O33 C35 H35A 109.7 . . ?
C36 C35 H35A 109.7 . . ?
O33 C35 H35B 109.7 . . ?
C36 C35 H35B 109.7 . . ?
H35A C35 H35B 108.2 . . ?
N3 C36 C35 109.6(3) . . ?
N3 C36 H36A 109.8 . . ?
C35 C36 H36A 109.8 . . ?
N3 C36 H36B 109.8 . . ?
C35 C36 H36B 109.8 . . ?
H36A C36 H36B 108.2 . . ?
O34 C37 C38 111.8(3) . . ?
O34 C37 H37A 109.3 . . ?
C38 C37 H37A 109.3 . . ?
O34 C37 H37B 109.3 . . ?
C38 C37 H37B 109.3 . . ?
H37A C37 H37B 107.9 . . ?
N4 C38 C37 114.7(3) . . ?
N4 C38 H38A 108.6 . . ?
C37 C38 H38A 108.6 . . ?
N4 C38 H38B 108.6 . . ?
C37 C38 H38B 108.6 . . ?
H38A C38 H38B 107.6 . . ?
N4 C39 C40 112.3(3) . . ?
N4 C39 H39B 109.1 . . ?
C40 C39 H39B 109.1 . . ?
N4 C39 H39A 109.1 . . ?
C40 C39 H39A 109.1 . . ?
H39B C39 H39A 107.9 . . ?
O40 C40 C39 113.6(4) . . ?
O40 C40 H40B 108.8 . . ?
C39 C40 H40B 108.8 . . ?
O40 C40 H40A 108.8 . . ?
C39 C40 H40A 108.8 . . ?
H40B C40 H40A 107.7 . . ?
N4 C41 C42 112.7(3) . . ?
N4 C41 H41A 109.0 . . ?
C42 C41 H41A 109.0 . . ?
N4 C41 H41B 109.0 . . ?
C42 C41 H41B 109.0 . . ?
H41A C41 H41B 107.8 . . ?
O42 C42 C41 112.5(3) . . ?
O42 C42 H42B 109.1 . . ?
C41 C42 H42B 109.1 . . ?
O42 C42 H42A 109.1 . . ?
C41 C42 H42A 109.1 . . ?
H42B C42 H42A 107.8 . . ?
N1 C12A C11 111.3(5) . . ?
N1 C12A H12A 109.4 . . ?
C11 C12A H12A 109.4 . . ?
N1 C12A H12B 109.4 . . ?
C11 C12A H12B 109.4 . . ?
H12A C12A H12B 108.0 . . ?
C15 C16A N1 110.5(5) . . ?
C15 C16A H154 39.5(3) . . ?
N1 C16A H154 134.3(4) . . ?
C15 C16A H16A 109.5 . . ?
N1 C16A H16A 109.5 . . ?
H154 C16A H16A 113.4 . . ?
C15 C16A H16B 109.5 . . ?
N1 C16A H16B 109.5 . . ?
H154 C16A H16B 71.2 . . ?
H16A C16A H16B 108.1 . . ?
C11 C12B N1 112.7(7) . . ?
C11 C12B H111 40.2(4) . . ?
N1 C12B H111 138.1(6) . . ?
C11 C12B H12C 109.0 . . ?
N1 C12B H12C 109.0 . . ?
H111 C12B H12C 70.6 . . ?
C11 C12B H12D 109.0 . . ?
N1 C12B H12D 109.0 . . ?
H111 C12B H12D 110.7 . . ?
H12C C12B H12D 107.8 . . ?
N1 C16B C15 113.3(6) . . ?
N1 C16B H16C 108.9 . . ?
C15 C16B H16C 108.9 . . ?
N1 C16B H16D 108.9 . . ?
C15 C16B H16D 108.9 . . ?
H16C C16B H16D 107.7 . . ?
C56 C51 C52 116.1(7) . . ?
C56 C51 C57 129.1(7) . . ?
C52 C51 C57 114.9(7) . . ?
C53 C52 C51 117.8(8) . . ?
C53 C52 H52 121.1 . . ?
C51 C52 H52 121.1 . . ?
C52 C53 C54 126.2(7) . . ?
C52 C53 H53 116.9 . . ?
C54 C53 H53 116.9 . . ?
C53 C54 C55 114.6(6) . . ?
C53 C54 H54 122.7 . . ?
C55 C54 H54 122.7 . . ?
C56 C55 C54 117.8(7) . . ?
C56 C55 H55 121.1 . . ?
C54 C55 H55 121.1 . . ?
C55 C56 C51 127.4(7) . . ?
C55 C56 H56 116.3 . . ?
C51 C56 H56 116.3 . . ?
C56B C51B C52B 121(2) . . ?
C53B C52B C51B 119(2) . . ?
C54B C53B C52B 106(2) . . ?
C53B C54B C55B 139(2) . . ?
C56B C55B C54B 118(3) . . ?
C55B C56B C51B 117(3) . . ?

loop_
_geom_bond_atom_site_label_1
_geom_bond_atom_site_label_2
_geom_bond_distance
_geom_bond_site_symmetry_2
_geom_bond_publ_flag
Ti1 O11 1.872(2) . ?
Ti1 O1 1.890(2) . ?
Ti1 O122 2.051(2) . ?
Ti1 O131 2.066(2) . ?
Ti1 O121 2.070(2) . ?
Ti1 O132 2.117(2) . ?
Ti1 N1 2.312(3) . ?
Ti2 O1 1.791(2) 3_575 ?
Ti2 O21 1.872(2) . ?
Ti2 O22 1.900(2) . ?
Ti2 O121 2.050(2) . ?
Ti2 O122 2.059(2) . ?
Ti2 N2 2.319(3) . ?
Ti3 O34 1.822(2) . ?
Ti3 O33 1.877(2) . ?
Ti3 O32 1.888(2) . ?
Ti3 O132 2.003(2) . ?
Ti3 O131 2.046(2) . ?
Ti3 N3 2.293(3) . ?
O1 Ti2 1.791(2) 3_575 ?
O11 C11 1.374(5) . ?
O121 C15 1.400(4) . ?
O122 C23 1.436(4) . ?
O131 C33 1.427(4) . ?
O132 C13 1.414(4) . ?
O21 C21 1.412(4) . ?
O22 C25 1.408(4) . ?
O32 C31 1.419(4) . ?
O33 C35 1.401(4) . ?
O34 C37 1.418(4) . ?
O40 C40 1.432(5) . ?
O40 H40 1.08(5) . ?
O42 C42 1.405(5) . ?
O42 H42 0.86(5) . ?
N1 C16B 1.403(9) . ?
N1 C12A 1.410(7) . ?
N1 C14 1.469(4) . ?
N1 C16A 1.571(7) . ?
N1 C12B 1.607(10) . ?
N2 C22 1.468(5) . ?
N2 C24 1.482(4) . ?
N2 C26 1.483(4) . ?
N3 C32 1.471(5) . ?
N3 C36 1.482(4) . ?
N3 C34 1.486(4) . ?
N4 C39 1.454(5) . ?
N4 C41 1.462(5) . ?
N4 C38 1.469(5) . ?
C11 C12B 1.319(12) . ?
C11 C12A 1.547(8) . ?
C11 H111 0.991(5) . ?
C11 H112 0.981(5) . ?
C11 H113 0.984(5) . ?
C11 H114 0.986(4) . ?
C13 C14 1.488(5) . ?
C13 H13A 0.9900 . ?
C13 H13B 0.9900 . ?
C14 H14A 0.9900 . ?
C14 H14B 0.9900 . ?
C15 C16A 1.361(8) . ?
C15 C16B 1.484(10) . ?
C15 H151 0.990(4) . ?
C15 H152 0.998(5) . ?
C15 H153 0.998(5) . ?
C15 H154 0.986(5) . ?
C21 C22 1.536(5) . ?
C21 H21A 0.9900 . ?
C21 H21B 0.9900 . ?
C22 H22A 0.9900 . ?
C22 H22B 0.9900 . ?
C23 C24 1.524(5) . ?
C23 H23A 0.9900 . ?
C23 H23B 0.9900 . ?
C24 H24A 0.9900 . ?
C24 H24B 0.9900 . ?
C25 C26 1.516(5) . ?
C25 H25A 0.9900 . ?
C25 H25B 0.9900 . ?
C26 H26A 0.9900 . ?
C26 H26B 0.9900 . ?
C31 C32 1.532(5) . ?
C31 H31B 0.9900 . ?
C31 H31A 0.9900 . ?
C32 H32A 0.9900 . ?
C32 H32B 0.9900 . ?
C33 C34 1.512(5) . ?
C33 H33A 0.9900 . ?
C33 H33B 0.9900 . ?
C34 H34A 0.9900 . ?
C34 H34B 0.9900 . ?
C35 C36 1.505(6) . ?
C35 H35A 0.9900 . ?
C35 H35B 0.9900 . ?
C36 H36A 0.9900 . ?
C36 H36B 0.9900 . ?
C37 C38 1.499(5) . ?
C37 H37A 0.9900 . ?
C37 H37B 0.9900 . ?
C38 H38A 0.9900 . ?
C38 H38B 0.9900 . ?
C39 C40 1.489(6) . ?
C39 H39B 0.9900 . ?
C39 H39A 0.9900 . ?
C40 H40B 0.9900 . ?
C40 H40A 0.9900 . ?
C41 C42 1.510(6) . ?
C41 H41A 0.9900 . ?
C41 H41B 0.9900 . ?
C42 H42B 0.9900 . ?
C42 H42A 0.9900 . ?
C12A H12A 0.9900 . ?
C12A H12B 0.9900 . ?
C16A H154 1.520(6) . ?
C16A H16A 0.9900 . ?
C16A H16B 0.9900 . ?
C12B H111 1.516(10) . ?
C12B H12C 0.9900 . ?
C12B H12D 0.9900 . ?
C16B H16C 0.9900 . ?
C16B H16D 0.9900 . ?
C51 C56 1.349(9) . ?
C51 C52 1.398(9) . ?
C51 C57 1.494(9) . ?
C52 C53 1.349(10) . ?
C52 H52 0.9500 . ?
C53 C54 1.385(10) . ?
C53 H53 0.9500 . ?
C54 C55 1.421(9) . ?
C54 H54 0.9500 . ?
C55 C56 1.335(9) . ?
C55 H55 0.9500 . ?
C56 H56 0.9500 . ?
C57 H57A 0.9800 . ?
C57 H57B 0.9800 . ?
C57 H57C 0.9800 . ?
C51B C56B 1.46(2) . ?
C51B C52B 1.55(2) . ?
C52B C53B 1.47(2) . ?
C53B C54B 1.29(2) . ?
C54B C55B 1.44(2) . ?
C55B C56B 1.23(3) . ?

loop_
_geom_torsion_atom_site_label_1
_geom_torsion_atom_site_label_2
_geom_torsion_atom_site_label_3
_geom_torsion_atom_site_label_4
_geom_torsion
_geom_torsion_site_symmetry_1
_geom_torsion_site_symmetry_2
_geom_torsion_site_symmetry_3
_geom_torsion_site_symmetry_4
_geom_torsion_publ_flag
O11 Ti1 O1 Ti2 -38(4) . . . 3_575 ?
O122 Ti1 O1 Ti2 106(3) . . . 3_575 ?
O131 Ti1 O1 Ti2 -174(3) . . . 3_575 ?
O121 Ti1 O1 Ti2 37(3) . . . 3_575 ?
O132 Ti1 O1 Ti2 -107(3) . . . 3_575 ?
N1 Ti1 O1 Ti2 -36(3) . . . 3_575 ?
O1 Ti1 O11 C11 -5.3(6) . . . . ?
O122 Ti1 O11 C11 -149.3(3) . . . . ?
O131 Ti1 O11 C11 131.3(3) . . . . ?
O121 Ti1 O11 C11 -79.7(3) . . . . ?
O132 Ti1 O11 C11 63.0(3) . . . . ?
N1 Ti1 O11 C11 -7.6(3) . . . . ?
O1 Ti2 O121 C15 60.0(3) 3_575 . . . ?
O21 Ti2 O121 C15 -40.6(3) . . . . ?
O22 Ti2 O121 C15 -170.8(3) . . . . ?
O122 Ti2 O121 C15 169.1(3) . . . . ?
N2 Ti2 O121 C15 -115.8(3) . . . . ?
O1 Ti2 O121 Ti1 -94.15(10) 3_575 . . . ?
O21 Ti2 O121 Ti1 165.18(11) . . . . ?
O22 Ti2 O121 Ti1 35.0(3) . . . . ?
O122 Ti2 O121 Ti1 14.97(9) . . . . ?
N2 Ti2 O121 Ti1 90.01(11) . . . . ?
O11 Ti1 O121 C15 96.1(3) . . . . ?
O1 Ti1 O121 C15 -72.7(3) . . . . ?
O122 Ti1 O121 C15 -170.6(3) . . . . ?
O131 Ti1 O121 C15 -174.8(3) . . . . ?
O132 Ti1 O121 C15 3.9(3) . . . . ?
N1 Ti1 O121 C15 20.3(3) . . . . ?
O11 Ti1 O121 Ti2 -108.33(11) . . . . ?
O1 Ti1 O121 Ti2 82.79(10) . . . . ?
O122 Ti1 O121 Ti2 -15.05(9) . . . . ?
O131 Ti1 O121 Ti2 -19.2(2) . . . . ?
O132 Ti1 O121 Ti2 159.47(11) . . . . ?
N1 Ti1 O121 Ti2 175.84(12) . . . . ?
O11 Ti1 O122 C23 -30.6(2) . . . . ?
O1 Ti1 O122 C23 156.2(2) . . . . ?
O131 Ti1 O122 C23 57.0(2) . . . . ?
O121 Ti1 O122 C23 -120.8(2) . . . . ?
O132 Ti1 O122 C23 65.4(3) . . . . ?
N1 Ti1 O122 C23 -104.1(2) . . . . ?
O11 Ti1 O122 Ti2 105.20(10) . . . . ?
O1 Ti1 O122 Ti2 -68.01(10) . . . . ?
O131 Ti1 O122 Ti2 -167.17(11) . . . . ?
O121 Ti1 O122 Ti2 15.01(8) . . . . ?
O132 Ti1 O122 Ti2 -158.81(13) . . . . ?
N1 Ti1 O122 Ti2 31.69(18) . . . . ?
O1 Ti2 O122 C23 -145.7(2) 3_575 . . . ?
O21 Ti2 O122 C23 66.4(3) . . . . ?
O22 Ti2 O122 C23 -49.5(2) . . . . ?
O121 Ti2 O122 C23 123.7(2) . . . . ?
N2 Ti2 O122 C23 26.2(2) . . . . ?
O1 Ti2 O122 Ti1 75.46(12) 3_575 . . . ?
O21 Ti2 O122 Ti1 -72.40(19) . . . . ?
O22 Ti2 O122 Ti1 171.72(10) . . . . ?
O121 Ti2 O122 Ti1 -15.14(9) . . . . ?
N2 Ti2 O122 Ti1 -112.64(11) . . . . ?
O34 Ti3 O131 C33 -141.7(2) . . . . ?
O33 Ti3 O131 C33 -51.1(2) . . . . ?
O32 Ti3 O131 C33 66.6(3) . . . . ?
O132 Ti3 O131 C33 130.1(2) . . . . ?
N3 Ti3 O131 C33 24.9(2) . . . . ?
O34 Ti3 O131 Ti1 70.34(13) . . . . ?
O33 Ti3 O131 Ti1 160.94(11) . . . . ?
O32 Ti3 O131 Ti1 -81.30(18) . . . . ?
O132 Ti3 O131 Ti1 -17.85(10) . . . . ?
N3 Ti3 O131 Ti1 -122.97(12) . . . . ?
O11 Ti1 O131 C33 142.7(2) . . . . ?
O1 Ti1 O131 C33 -45.3(2) . . . . ?
O122 Ti1 O131 C33 48.7(2) . . . . ?
O121 Ti1 O131 C33 52.7(3) . . . . ?
O132 Ti1 O131 C33 -126.4(3) . . . . ?
N1 Ti1 O131 C33 -148.5(2) . . . . ?
O11 Ti1 O131 Ti3 -73.72(11) . . . . ?
O1 Ti1 O131 Ti3 98.27(11) . . . . ?
O122 Ti1 O131 Ti3 -167.67(11) . . . . ?
O121 Ti1 O131 Ti3 -163.69(12) . . . . ?
O132 Ti1 O131 Ti3 17.15(9) . . . . ?
N1 Ti1 O131 Ti3 -4.90(18) . . . . ?
O34 Ti3 O132 C13 65.7(4) . . . . ?
O33 Ti3 O132 C13 173.0(4) . . . . ?
O32 Ti3 O132 C13 -34.1(3) . . . . ?
O131 Ti3 O132 C13 177.0(4) . . . . ?
N3 Ti3 O132 C13 -110.5(3) . . . . ?
O34 Ti3 O132 Ti1 -93.96(12) . . . . ?
O33 Ti3 O132 Ti1 13.3(4) . . . . ?
O32 Ti3 O132 Ti1 166.25(11) . . . . ?
O131 Ti3 O132 Ti1 17.37(9) . . . . ?
N3 Ti3 O132 Ti1 89.87(11) . . . . ?
O11 Ti1 O132 C13 -89.5(4) . . . . ?
O1 Ti1 O132 C13 79.8(4) . . . . ?
O122 Ti1 O132 C13 173.6(3) . . . . ?
O131 Ti1 O132 C13 -177.6(4) . . . . ?
O121 Ti1 O132 C13 3.1(4) . . . . ?
N1 Ti1 O132 C13 -13.4(3) . . . . ?
O11 Ti1 O132 Ti3 70.61(11) . . . . ?
O1 Ti1 O132 Ti3 -120.12(11) . . . . ?
O122 Ti1 O132 Ti3 -26.4(2) . . . . ?
O131 Ti1 O132 Ti3 -17.50(9) . . . . ?
O121 Ti1 O132 Ti3 163.22(10) . . . . ?
N1 Ti1 O132 Ti3 146.68(13) . . . . ?
O1 Ti2 O21 C21 -170.0(3) 3_575 . . . ?
O22 Ti2 O21 C21 91.5(3) . . . . ?
O121 Ti2 O21 C21 -72.6(3) . . . . ?
O122 Ti2 O21 C21 -20.5(4) . . . . ?
N2 Ti2 O21 C21 20.1(3) . . . . ?
O1 Ti2 O22 C25 -167.4(3) 3_575 . . . ?
O21 Ti2 O22 C25 -64.9(3) . . . . ?
O121 Ti2 O22 C25 63.2(4) . . . . ?
O122 Ti2 O22 C25 81.9(3) . . . . ?
N2 Ti2 O22 C25 5.8(3) . . . . ?
O34 Ti3 O32 C31 -177.7(3) . . . . ?
O33 Ti3 O32 C31 90.0(3) . . . . ?
O132 Ti3 O32 C31 -81.9(3) . . . . ?
O131 Ti3 O32 C31 -24.2(4) . . . . ?
N3 Ti3 O32 C31 17.6(3) . . . . ?
O34 Ti3 O33 C35 -165.7(3) . . . . ?
O32 Ti3 O33 C35 -65.8(3) . . . . ?
O132 Ti3 O33 C35 86.2(4) . . . . ?
O131 Ti3 O33 C35 82.4(3) . . . . ?
N3 Ti3 O33 C35 6.2(3) . . . . ?
O33 Ti3 O34 C37 11.4(3) . . . . ?
O32 Ti3 O34 C37 -92.9(3) . . . . ?
O132 Ti3 O34 C37 174.7(3) . . . . ?
O131 Ti3 O34 C37 103.2(3) . . . . ?
N3 Ti3 O34 C37 -19.5(6) . . . . ?
O11 Ti1 N1 C16B -95.8(5) . . . . ?
O1 Ti1 N1 C16B 84.7(5) . . . . ?
O122 Ti1 N1 C16B -16.5(5) . . . . ?
O131 Ti1 N1 C16B -168.9(5) . . . . ?
O121 Ti1 N1 C16B -0.1(5) . . . . ?
O132 Ti1 N1 C16B 169.5(5) . . . . ?
O11 Ti1 N1 C12A -7.4(4) . . . . ?
O1 Ti1 N1 C12A 173.0(4) . . . . ?
O122 Ti1 N1 C12A 71.9(4) . . . . ?
O131 Ti1 N1 C12A -80.6(4) . . . . ?
O121 Ti1 N1 C12A 88.2(4) . . . . ?
O132 Ti1 N1 C12A -102.2(4) . . . . ?
O11 Ti1 N1 C14 126.9(2) . . . . ?
O1 Ti1 N1 C14 -52.6(2) . . . . ?
O122 Ti1 N1 C14 -153.8(2) . . . . ?
O131 Ti1 N1 C14 53.8(3) . . . . ?
O121 Ti1 N1 C14 -137.5(2) . . . . ?
O132 Ti1 N1 C14 32.1(2) . . . . ?
O11 Ti1 N1 C16A -126.4(3) . . . . ?
O1 Ti1 N1 C16A 54.0(3) . . . . ?
O122 Ti1 N1 C16A -47.1(4) . . . . ?
O131 Ti1 N1 C16A 160.4(3) . . . . ?
O121 Ti1 N1 C16A -30.8(3) . . . . ?
O132 Ti1 N1 C16A 138.8(3) . . . . ?
O11 Ti1 N1 C12B 20.2(4) . . . . ?
O1 Ti1 N1 C12B -159.4(4) . . . . ?
O122 Ti1 N1 C12B 99.5(4) . . . . ?
O131 Ti1 N1 C12B -52.9(5) . . . . ?
O121 Ti1 N1 C12B 115.8(4) . . . . ?
O132 Ti1 N1 C12B -74.6(4) . . . . ?
O1 Ti2 N2 C22 -103.2(6) 3_575 . . . ?
O21 Ti2 N2 C22 -34.4(2) . . . . ?
O22 Ti2 N2 C22 -143.2(2) . . . . ?
O121 Ti2 N2 C22 53.8(2) . . . . ?
O122 Ti2 N2 C22 122.4(2) . . . . ?
O1 Ti2 N2 C24 134.8(5) 3_575 . . . ?
O21 Ti2 N2 C24 -156.3(2) . . . . ?
O22 Ti2 N2 C24 94.8(2) . . . . ?
O121 Ti2 N2 C24 -68.1(2) . . . . ?
O122 Ti2 N2 C24 0.4(2) . . . . ?
O1 Ti2 N2 C26 14.2(7) 3_575 . . . ?
O21 Ti2 N2 C26 83.0(2) . . . . ?
O22 Ti2 N2 C26 -25.8(2) . . . . ?
O121 Ti2 N2 C26 171.2(2) . . . . ?
O122 Ti2 N2 C26 -120.2(2) . . . . ?
O34 Ti3 N3 C32 -110.9(4) . . . . ?
O33 Ti3 N3 C32 -142.7(2) . . . . ?
O32 Ti3 N3 C32 -34.40(19) . . . . ?
O132 Ti3 N3 C32 54.7(2) . . . . ?
O131 Ti3 N3 C32 122.3(2) . . . . ?
O34 Ti3 N3 C36 7.6(6) . . . . ?
O33 Ti3 N3 C36 -24.2(2) . . . . ?
O32 Ti3 N3 C36 84.1(2) . . . . ?
O132 Ti3 N3 C36 173.2(2) . . . . ?
O131 Ti3 N3 C36 -119.1(2) . . . . ?
O34 Ti3 N3 C34 128.9(4) . . . . ?
O33 Ti3 N3 C34 97.0(2) . . . . ?
O32 Ti3 N3 C34 -154.6(2) . . . . ?
O132 Ti3 N3 C34 -65.6(2) . . . . ?
O131 Ti3 N3 C34 2.1(2) . . . . ?
Ti1 O11 C11 C12B -12.1(7) . . . . ?
Ti1 O11 C11 C12A 19.9(6) . . . . ?
Ti3 O132 C13 C14 -164.8(3) . . . . ?
Ti1 O132 C13 C14 -8.2(6) . . . . ?
C16B N1 C14 C13 179.8(5) . . . . ?
C12A N1 C14 C13 80.7(5) . . . . ?
C16A N1 C14 C13 -156.4(4) . . . . ?
C12B N1 C14 C13 57.9(5) . . . . ?
Ti1 N1 C14 C13 -47.2(4) . . . . ?
O132 C13 C14 N1 36.9(5) . . . . ?
Ti2 O121 C15 C16A -152.7(4) . . . . ?
Ti1 O121 C15 C16A -1.5(6) . . . . ?
Ti2 O121 C15 C16B 173.2(5) . . . . ?
Ti1 O121 C15 C16B -35.7(6) . . . . ?
Ti2 O21 C21 C22 -0.9(5) . . . . ?
C24 N2 C22 C21 161.2(3) . . . . ?
C26 N2 C22 C21 -69.3(4) . . . . ?
Ti2 N2 C22 C21 42.6(3) . . . . ?
O21 C21 C22 N2 -31.6(4) . . . . ?
Ti1 O122 C23 C24 85.0(3) . . . . ?
Ti2 O122 C23 C24 -48.3(3) . . . . ?
C22 N2 C24 C23 -139.8(3) . . . . ?
C26 N2 C24 C23 91.1(3) . . . . ?
Ti2 N2 C24 C23 -24.4(3) . . . . ?
O122 C23 C24 N2 46.4(4) . . . . ?
Ti2 O22 C25 C26 15.9(4) . . . . ?
C22 N2 C26 C25 151.9(3) . . . . ?
C24 N2 C26 C25 -78.0(3) . . . . ?
Ti2 N2 C26 C25 40.4(3) . . . . ?
O22 C25 C26 N2 -38.6(4) . . . . ?
Ti3 O32 C31 C32 3.5(4) . . . . ?
C36 N3 C32 C31 -67.6(4) . . . . ?
C34 N3 C32 C31 162.2(3) . . . . ?
Ti3 N3 C32 C31 45.0(3) . . . . ?
O32 C31 C32 N3 -35.6(4) . . . . ?
Ti3 O131 C33 C34 -47.2(3) . . . . ?
Ti1 O131 C33 C34 94.0(3) . . . . ?
C32 N3 C34 C33 -139.8(3) . . . . ?
C36 N3 C34 C33 89.9(3) . . . . ?
Ti3 N3 C34 C33 -26.2(3) . . . . ?
O131 C33 C34 N3 46.7(3) . . . . ?
Ti3 O33 C35 C36 13.6(4) . . . . ?
C32 N3 C36 C35 148.5(3) . . . . ?
C34 N3 C36 C35 -81.2(4) . . . . ?
Ti3 N3 C36 C35 37.2(4) . . . . ?
O33 C35 C36 N3 -35.0(4) . . . . ?
Ti3 O34 C37 C38 105.2(4) . . . . ?
C39 N4 C38 C37 156.2(3) . . . . ?
C41 N4 C38 C37 -78.8(4) . . . . ?
O34 C37 C38 N4 -61.6(4) . . . . ?
C41 N4 C39 C40 161.4(3) . . . . ?
C38 N4 C39 C40 -73.8(4) . . . . ?
N4 C39 C40 O40 -58.0(5) . . . . ?
C39 N4 C41 C42 -67.3(4) . . . . ?
C38 N4 C41 C42 167.7(3) . . . . ?
N4 C41 C42 O42 -53.5(5) . . . . ?
C16B N1 C12A C11 129.5(7) . . . . ?
C14 N1 C12A C11 -109.2(5) . . . . ?
C16A N1 C12A C11 133.0(5) . . . . ?
C12B N1 C12A C11 -56.1(10) . . . . ?
Ti1 N1 C12A C11 18.2(6) . . . . ?
C12B C11 C12A N1 76.7(11) . . . . ?
O11 C11 C12A N1 -24.1(7) . . . . ?
O121 C15 C16A N1 -28.7(7) . . . . ?
C16B C15 C16A N1 57.6(8) . . . . ?
C16B N1 C16A C15 -69.8(10) . . . . ?
C12A N1 C16A C15 -76.7(6) . . . . ?
C14 N1 C16A C15 153.5(5) . . . . ?
C12B N1 C16A C15 -83.2(9) . . . . ?
Ti1 N1 C16A C15 41.3(5) . . . . ?
O11 C11 C12B N1 32.4(9) . . . . ?
C12A C11 C12B N1 -59.6(9) . . . . ?
C16B N1 C12B C11 85.1(8) . . . . ?
C12A N1 C12B C11 79.3(13) . . . . ?
C14 N1 C12B C11 -145.1(7) . . . . ?
C16A N1 C12B C11 92.2(9) . . . . ?
Ti1 N1 C12B C11 -33.7(8) . . . . ?
C12A N1 C16B C15 -125.1(8) . . . . ?
C14 N1 C16B C15 113.6(7) . . . . ?
C16A N1 C16B C15 61.4(8) . . . . ?
C12B N1 C16B C15 -127.9(7) . . . . ?
Ti1 N1 C16B C15 -17.6(8) . . . . ?
C16A C15 C16B N1 -74.5(9) . . . . ?
O121 C15 C16B N1 32.6(9) . . . . ?
C56 C51 C52 C53 0.1(8) . . . . ?
C57 C51 C52 C53 -179.8(5) . . . . ?
C51 C52 C53 C54 -2.3(9) . . . . ?
C52 C53 C54 C55 2.4(9) . . . . ?
C53 C54 C55 C56 -0.4(8) . . . . ?
C54 C55 C56 C51 -1.7(10) . . . . ?
C52 C51 C56 C55 1.9(10) . . . . ?
C57 C51 C56 C55 -178.3(6) . . . . ?
C56B C51B C52B C53B 2.2(16) . . . . ?
C51B C52B C53B C54B -0.1(15) . . . . ?
C52B C53B C54B C55B 1(4) . . . . ?
C53B C54B C55B C56B -3(4) . . . . ?
C54B C55B C56B C51B 5(3) . . . . ?
C52B C51B C56B C55B -5(3) . . . . ?
